data_2220129
loop_
_publ_author_name
'Xian, Liang'

_publ_section_title
;
 <i>N</i>,<i>N</i>-Diethyl-<i>N</i>'-phenylacetylthiourea
;
_journal_coeditor_code CV2467
_journal_issue 12
_journal_name_full 'Acta Crystallographica Section E'
_journal_page_first o2256
_journal_paper_doi 10.1107/S1600536808035290
_journal_volume 64
_journal_year 2008
_chemical_formula_iupac 'C13 H18 N2 O S'
_chemical_formula_moiety 'C13 H18 N2 O S'
_chemical_formula_sum 'C13 H18 N2 O S'
_chemical_formula_weight 250.35
_chemical_name_systematic
;
<i>N</i>,<i>N</i>-Diethyl-<i>N</i>'-phenylacetylthiourea
;
_space_group_IT_number 14
_symmetry_cell_setting monoclinic
_symmetry_space_group_name_Hall '-P 2ybc'
_symmetry_space_group_name_H-M 'P 1 21/c 1'
_atom_sites_solution_hydrogens geom
_atom_sites_solution_primary direct
_atom_sites_solution_secondary difmap
_audit_creation_method SHELXL-97
_cell_angle_alpha 90.00
_cell_angle_beta 103.842(10)
_cell_angle_gamma 90.00
_cell_formula_units_Z 4
_cell_length_a 11.578(7)
_cell_length_b 12.804(8)
_cell_length_c 9.176(6)
_cell_measurement_reflns_used 3844
_cell_measurement_temperature 296(2)
_cell_measurement_theta_max 29.87
_cell_measurement_theta_min 2.41
_cell_volume 1320.8(14)
_computing_cell_refinement 'APEX2 (Bruker, 2001) and SAINT (Bruker, 2001)'
_computing_data_collection 'APEX2 (Bruker, 2001)'
_computing_data_reduction 'SAINT (Bruker, 2001)'
_computing_molecular_graphics 'SHELXTL (Sheldrick, 2008)'
_computing_publication_material 'SHELXTL (Sheldrick, 2008)'
_computing_structure_refinement 'SHELXL97 (Sheldrick, 2008)'
_computing_structure_solution 'SHELXS97 (Sheldrick, 2008)'
_diffrn_ambient_temperature 296(2)
_diffrn_measured_fraction_theta_full 0.969
_diffrn_measured_fraction_theta_max 0.969
_diffrn_measurement_device_type 'Bruker SMART CCD area-detector'
_diffrn_measurement_method '\f and \w'
_diffrn_radiation_monochromator graphite
_diffrn_radiation_source 'fine-focus sealed tube'
_diffrn_radiation_type MoK\a
_diffrn_radiation_wavelength 0.71073
_diffrn_reflns_av_R_equivalents 0.0283
_diffrn_reflns_av_sigmaI/netI 0.0295
_diffrn_reflns_limit_h_max 13
_diffrn_reflns_limit_h_min -15
_diffrn_reflns_limit_k_max 16
_diffrn_reflns_limit_k_min -16
_diffrn_reflns_limit_l_max 11
_diffrn_reflns_limit_l_min -12
_diffrn_reflns_number 7619
_diffrn_reflns_theta_full 27.99
_diffrn_reflns_theta_max 27.99
_diffrn_reflns_theta_min 1.81
_exptl_absorpt_coefficient_mu 0.232
_exptl_absorpt_correction_T_max 0.9442
_exptl_absorpt_correction_T_min 0.9335
_exptl_absorpt_correction_type multi-scan
_exptl_absorpt_process_details '(SADABS; Sheldrick, 2000)'
_exptl_crystal_colour colorless
_exptl_crystal_density_diffrn 1.259
_exptl_crystal_density_method 'not measured'
_exptl_crystal_description block
_exptl_crystal_F_000 536
_exptl_crystal_size_max 0.30
_exptl_crystal_size_mid 0.29
_exptl_crystal_size_min 0.25
_refine_diff_density_max 0.479
_refine_diff_density_min -0.372
_refine_ls_extinction_method none
_refine_ls_goodness_of_fit_ref 1.046
_refine_ls_hydrogen_treatment constr
_refine_ls_matrix_type full
_refine_ls_number_parameters 156
_refine_ls_number_reflns 3080
_refine_ls_number_restraints 0
_refine_ls_restrained_S_all 1.046
_refine_ls_R_factor_all 0.0524
_refine_ls_R_factor_gt 0.0418
_refine_ls_shift/su_max 0.000
_refine_ls_shift/su_mean 0.000
_refine_ls_structure_factor_coef Fsqd
_refine_ls_weighting_details 'calc w=1/[\s^2^(Fo^2^)+(0.0624P)^2^+0.2848P] where P=(Fo^2^+2Fc^2^)/3'
_refine_ls_weighting_scheme calc
_refine_ls_wR_factor_gt 0.1153
_refine_ls_wR_factor_ref 0.1242
_reflns_number_gt 2484
_reflns_number_total 3080
_reflns_threshold_expression I>2\s(I)
_cod_data_source_file cv2467.cif
_cod_data_source_block I
_cod_depositor_comments
;
The following automatic conversions were performed:
'_symmetry_cell_setting' value 'Monoclinic' changed to 'monoclinic'
according to '/home/saulius/struct/CIF-dictionaries/cif_core.dic'
dictionary named 'cif_core.dic' version 2.4.1 from 2010-06-29.

Automatic conversion script
Id: cif_fix_enum 1527 2010-12-29 10:47:43Z saulius 

The following automatic conversions were performed:

'_symmetry_cell_setting' value 'Monoclinic' changed to 'monoclinic'
according to /home/saulius/struct/CIF-dictionaries/cif_core.dic
dictionary named 'cif_core.dic' version 2.4.1 from 2010-06-29.

Automatic conversion script
Id: cif_fix_values 1715 2011-07-08 13:25:40Z adriana 
;
_cod_original_cell_volume 1320.8(15)
_cod_original_sg_symbol_H-M 'P 21/c'
_cod_database_code 2220129
_cod_database_fobs_code 2220129

loop_
_symmetry_equiv_pos_as_xyz
'x, y, z'
'-x, y+1/2, -z+1/2'
'-x, -y, -z'
'x, -y-1/2, z-1/2'

loop_
_atom_site_type_symbol
_atom_site_label
_atom_site_fract_x
_atom_site_fract_y
_atom_site_fract_z
_atom_site_U_iso_or_equiv
_atom_site_adp_type
_atom_site_calc_flag
_atom_site_refinement_flags
_atom_site_occupancy
C C1 0.61035(14) 0.09311(14) 0.9820(2) 0.0472(4) Uani d . 1
H H1 0.6752 0.0776 1.0607 0.057 Uiso calc R 1
C C2 0.53176(18) 0.17042(15) 0.9993(2) 0.0570(5) Uani d . 1
H H2 0.5441 0.2071 1.0892 0.068 Uiso calc R 1
C C3 0.43555(19) 0.19328(17) 0.8842(3) 0.0663(6) Uani d . 1
H H3 0.3821 0.2449 0.8962 0.080 Uiso calc R 1
C C4 0.41832(18) 0.1398(2) 0.7515(3) 0.0716(6) Uani d . 1
H H4 0.3531 0.1552 0.6733 0.086 Uiso calc R 1
C C5 0.49718(16) 0.06344(17) 0.7335(2) 0.0577(5) Uani d . 1
H H5 0.4856 0.0280 0.6426 0.069 Uiso calc R 1
C C6 0.59380(13) 0.03890(13) 0.84970(19) 0.0406(4) Uani d . 1
C C7 0.67692(14) -0.04934(13) 0.8329(2) 0.0457(4) Uani d . 1
H H7A 0.7249 -0.0684 0.9311 0.055 Uiso calc R 1
H H7B 0.6303 -0.1099 0.7909 0.055 Uiso calc R 1
C C8 0.75749(14) -0.01928(13) 0.73300(19) 0.0426(4) Uani d . 1
C C9 0.95069(13) 0.06202(11) 0.73941(17) 0.0359(3) Uani d . 1
C C10 1.02328(16) 0.14815(14) 0.5447(2) 0.0488(4) Uani d . 1
H H10A 0.9893 0.1590 0.4384 0.059 Uiso calc R 1
H H10B 1.0782 0.0899 0.5550 0.059 Uiso calc R 1
C C11 1.0909(2) 0.24531(17) 0.6105(3) 0.0755(6) Uani d . 1
H H11A 1.0370 0.3033 0.5999 0.113 Uiso calc R 1
H H11B 1.1517 0.2601 0.5583 0.113 Uiso calc R 1
H H11C 1.1268 0.2340 0.7149 0.113 Uiso calc R 1
C C12 0.81587(16) 0.18024(14) 0.5634(2) 0.0491(4) Uani d . 1
H H12A 0.8331 0.2545 0.5695 0.059 Uiso calc R 1
H H12B 0.7629 0.1657 0.6284 0.059 Uiso calc R 1
C C13 0.75285(19) 0.15330(19) 0.4033(2) 0.0675(6) Uani d . 1
H H13A 0.7990 0.1781 0.3363 0.101 Uiso calc R 1
H H13B 0.6759 0.1858 0.3788 0.101 Uiso calc R 1
H H13C 0.7438 0.0789 0.3935 0.101 Uiso calc R 1
N N1 0.85660(11) 0.03650(10) 0.80451(15) 0.0398(3) Uani d . 1
H H1' 0.8610 0.0570 0.8949 0.048 Uiso calc R 1
N N2 0.92772(11) 0.12212(10) 0.61873(14) 0.0387(3) Uani d . 1
O O1 0.73627(12) -0.04082(12) 0.60141(15) 0.0640(4) Uani d . 1
S S1 1.08598(3) 0.01581(4) 0.82130(5) 0.04902(16) Uani d . 1

loop_
_atom_site_aniso_label
_atom_site_aniso_U_11
_atom_site_aniso_U_22
_atom_site_aniso_U_33
_atom_site_aniso_U_12
_atom_site_aniso_U_13
_atom_site_aniso_U_23
C1 0.0353(8) 0.0537(9) 0.0528(10) -0.0047(7) 0.0107(7) 0.0001(8)
C2 0.0569(11) 0.0526(10) 0.0681(12) -0.0026(8) 0.0276(9) -0.0033(9)
C3 0.0603(12) 0.0608(11) 0.0887(16) 0.0197(10) 0.0394(11) 0.0248(11)
C4 0.0507(11) 0.0962(16) 0.0667(13) 0.0215(11) 0.0120(10) 0.0285(12)
C5 0.0466(10) 0.0793(13) 0.0460(10) 0.0026(9) 0.0088(8) 0.0047(9)
C6 0.0312(7) 0.0456(8) 0.0473(9) -0.0053(6) 0.0135(6) 0.0047(7)
C7 0.0391(8) 0.0452(8) 0.0553(10) -0.0041(7) 0.0166(7) 0.0006(7)
C8 0.0372(8) 0.0469(8) 0.0445(9) 0.0000(7) 0.0114(7) -0.0029(7)
C9 0.0347(7) 0.0387(7) 0.0351(7) -0.0001(6) 0.0101(6) -0.0047(6)
C10 0.0481(9) 0.0569(10) 0.0460(9) -0.0014(8) 0.0203(7) 0.0064(8)
C11 0.0678(13) 0.0557(11) 0.1072(19) -0.0136(10) 0.0293(13) 0.0072(12)
C12 0.0502(9) 0.0500(9) 0.0473(9) 0.0154(7) 0.0124(7) 0.0034(7)
C13 0.0625(12) 0.0880(15) 0.0467(10) 0.0285(11) 0.0026(9) 0.0024(10)
N1 0.0344(6) 0.0527(8) 0.0340(6) -0.0010(5) 0.0115(5) -0.0037(6)
N2 0.0375(7) 0.0411(7) 0.0386(7) 0.0032(5) 0.0115(5) -0.0004(5)
O1 0.0590(8) 0.0866(10) 0.0472(8) -0.0209(7) 0.0143(6) -0.0180(7)
S1 0.0346(2) 0.0687(3) 0.0442(3) 0.00839(18) 0.01022(17) 0.00658(19)

loop_
_atom_type_symbol
_atom_type_description
_atom_type_scat_dispersion_real
_atom_type_scat_dispersion_imag
_atom_type_scat_source
C C 0.0033 0.0016 'International Tables Vol C Tables 4.2.6.8 and 6.1.1.4'
H H 0.0000 0.0000 'International Tables Vol C Tables 4.2.6.8 and 6.1.1.4'
N N 0.0061 0.0033 'International Tables Vol C Tables 4.2.6.8 and 6.1.1.4'
O O 0.0106 0.0060 'International Tables Vol C Tables 4.2.6.8 and 6.1.1.4'
S S 0.1246 0.1234 'International Tables Vol C Tables 4.2.6.8 and 6.1.1.4'

loop_
_geom_angle_atom_site_label_1
_geom_angle_atom_site_label_2
_geom_angle_atom_site_label_3
_geom_angle
C6 C1 C2 120.61(17)
C6 C1 H1 119.7
C2 C1 H1 119.7
C3 C2 C1 120.1(2)
C3 C2 H2 120.0
C1 C2 H2 120.0
C4 C3 C2 119.81(19)
C4 C3 H3 120.1
C2 C3 H3 120.1
C3 C4 C5 120.2(2)
C3 C4 H4 119.9
C5 C4 H4 119.9
C4 C5 C6 120.4(2)
C4 C5 H5 119.8
C6 C5 H5 119.8
C1 C6 C5 118.89(17)
C1 C6 C7 120.65(15)
C5 C6 C7 120.42(17)
C8 C7 C6 111.86(14)
C8 C7 H7A 109.2
C6 C7 H7A 109.2
C8 C7 H7B 109.2
C6 C7 H7B 109.2
H7A C7 H7B 107.9
O1 C8 N1 122.88(15)
O1 C8 C7 122.95(16)
N1 C8 C7 114.16(15)
N2 C9 N1 118.15(13)
N2 C9 S1 124.09(12)
N1 C9 S1 117.75(12)
N2 C10 C11 112.09(16)
N2 C10 H10A 109.2
C11 C10 H10A 109.2
N2 C10 H10B 109.2
C11 C10 H10B 109.2
H10A C10 H10B 107.9
C10 C11 H11A 109.5
C10 C11 H11B 109.5
H11A C11 H11B 109.5
C10 C11 H11C 109.5
H11A C11 H11C 109.5
H11B C11 H11C 109.5
N2 C12 C13 113.49(14)
N2 C12 H12A 108.9
C13 C12 H12A 108.9
N2 C12 H12B 108.9
C13 C12 H12B 108.9
H12A C12 H12B 107.7
C12 C13 H13A 109.5
C12 C13 H13B 109.5
H13A C13 H13B 109.5
C12 C13 H13C 109.5
H13A C13 H13C 109.5
H13B C13 H13C 109.5
C8 N1 C9 124.21(14)
C8 N1 H1' 117.9
C9 N1 H1' 117.9
C9 N2 C10 119.78(13)
C9 N2 C12 124.49(13)
C10 N2 C12 115.02(14)

loop_
_geom_bond_atom_site_label_1
_geom_bond_atom_site_label_2
_geom_bond_distance
C1 C6 1.371(2)
C1 C2 1.379(3)
C1 H1 0.9300
C2 C3 1.371(3)
C2 H2 0.9300
C3 C4 1.370(4)
C3 H3 0.9300
C4 C5 1.374(3)
C4 H4 0.9300
C5 C6 1.384(2)
C5 H5 0.9300
C6 C7 1.516(2)
C7 C8 1.506(2)
C7 H7A 0.9700
C7 H7B 0.9700
C8 O1 1.205(2)
C8 N1 1.377(2)
C9 N2 1.322(2)
C9 N1 1.401(2)
C9 S1 1.6747(17)
C10 N2 1.469(2)
C10 C11 1.516(3)
C10 H10A 0.9700
C10 H10B 0.9700
C11 H11A 0.9600
C11 H11B 0.9600
C11 H11C 0.9600
C12 N2 1.474(2)
C12 C13 1.515(3)
C12 H12A 0.9700
C12 H12B 0.9700
C13 H13A 0.9600
C13 H13B 0.9600
C13 H13C 0.9600
N1 H1' 0.8600

loop_
_geom_hbond_atom_site_label_D
_geom_hbond_atom_site_label_H
_geom_hbond_atom_site_label_A
_geom_hbond_site_symmetry_A
_geom_hbond_distance_DH
_geom_hbond_distance_HA
_geom_hbond_distance_DA
_geom_hbond_angle_DHA
N1 H1' S1 3_757 0.86 2.69 3.404(3) 140.8

loop_
_geom_torsion_atom_site_label_1
_geom_torsion_atom_site_label_2
_geom_torsion_atom_site_label_3
_geom_torsion_atom_site_label_4
_geom_torsion
C6 C1 C2 C3 0.4(3)
C1 C2 C3 C4 -0.6(3)
C2 C3 C4 C5 0.0(3)
C3 C4 C5 C6 0.8(3)
C2 C1 C6 C5 0.4(2)
C2 C1 C6 C7 -177.23(15)
C4 C5 C6 C1 -1.0(3)
C4 C5 C6 C7 176.60(17)
C1 C6 C7 C8 -107.78(18)
C5 C6 C7 C8 74.7(2)
C6 C7 C8 O1 -96.5(2)
C6 C7 C8 N1 82.50(18)
O1 C8 N1 C9 -8.9(3)
C7 C8 N1 C9 172.09(14)
N2 C9 N1 C8 62.2(2)
S1 C9 N1 C8 -118.74(15)
N1 C9 N2 C10 -178.25(14)
S1 C9 N2 C10 2.7(2)
N1 C9 N2 C12 11.9(2)
S1 C9 N2 C12 -167.16(12)
C11 C10 N2 C9 -88.3(2)
C11 C10 N2 C12 82.5(2)
C13 C12 N2 C9 -122.62(19)
C13 C12 N2 C10 67.1(2)

loop_
_cod_related_entry_id
_cod_related_entry_database
_cod_related_entry_code
1 ChemSpider 1640973
